data_4329132
loop_
_publ_author_name
'Erin S. F. Ma'
'Steven J. Rettig'
'Brian O. Patrick'
'Brian R. James'

_publ_section_title
;
 Ruthenium(II) Thiol and H2S Complexes: Synthesis, Characterization, and
 Thermodynamic Properties
;
_journal_name_full 'Inorganic Chemistry'
_journal_page_first 5427
_journal_page_last 5434
_journal_paper_doi 10.1021/ic3004118
_journal_volume 51
_journal_year 2012
_chemical_formula_sum 'C49 H50 Cl2 N P2 Ru S'
_chemical_formula_weight 918.87
_chemical_name_systematic
;
 ?
;
_space_group_IT_number 14
_symmetry_cell_setting monoclinic
_symmetry_space_group_name_Hall '-P 2yn'
_symmetry_space_group_name_H-M 'P 1 21/n 1'
_atom_sites_solution_hydrogens geom
_atom_sites_solution_primary direct
_atom_sites_solution_secondary difmap
_audit_creation_method SHELXL-97
_cell_angle_alpha 90.00
_cell_angle_beta 106.3310(10)
_cell_angle_gamma 90.00
_cell_formula_units_Z 4
_cell_length_a 16.6933(8)
_cell_length_b 12.4262(12)
_cell_length_c 21.8288(6)
_cell_measurement_reflns_used 25252
_cell_measurement_temperature 180(2)
_cell_measurement_theta_max 30.05
_cell_measurement_theta_min 2.0
_cell_volume 4345.3(5)
_computing_structure_refinement 'SHELXL-97 (Sheldrick, 2008)'
_diffrn_ambient_temperature 180(2)
_diffrn_measured_fraction_theta_full 0.992
_diffrn_measured_fraction_theta_max 0.900
_diffrn_measurement_device_type 'Rigaku/ADSC CCD'
_diffrn_measurement_method 'area detector'
_diffrn_radiation_monochromator graphite
_diffrn_radiation_source 'fine-focus sealed tube'
_diffrn_radiation_type MoK\a
_diffrn_radiation_wavelength 0.71070
_diffrn_reflns_av_R_equivalents 0.0305
_diffrn_reflns_av_sigmaI/netI 0.0316
_diffrn_reflns_limit_h_max 23
_diffrn_reflns_limit_h_min -19
_diffrn_reflns_limit_k_max 17
_diffrn_reflns_limit_k_min -15
_diffrn_reflns_limit_l_max 26
_diffrn_reflns_limit_l_min -30
_diffrn_reflns_number 38226
_diffrn_reflns_theta_full 25.00
_diffrn_reflns_theta_max 30.08
_diffrn_reflns_theta_min 1.91
_exptl_absorpt_coefficient_mu 0.641
_exptl_absorpt_correction_T_max 0.880
_exptl_absorpt_correction_T_min 0.638
_exptl_absorpt_correction_type multi-scan
_exptl_crystal_colour yellow
_exptl_crystal_density_diffrn 1.405
_exptl_crystal_description prism
_exptl_crystal_F_000 1900
_exptl_crystal_size_max 0.30
_exptl_crystal_size_mid 0.30
_exptl_crystal_size_min 0.20
_refine_diff_density_max 0.729
_refine_diff_density_min -0.662
_refine_diff_density_rms 0.073
_refine_ls_extinction_method none
_refine_ls_goodness_of_fit_ref 1.059
_refine_ls_hydrogen_treatment mixed
_refine_ls_matrix_type full
_refine_ls_number_parameters 587
_refine_ls_number_reflns 11499
_refine_ls_number_restraints 1027
_refine_ls_restrained_S_all 1.021
_refine_ls_R_factor_all 0.0535
_refine_ls_R_factor_gt 0.0331
_refine_ls_shift/su_max 0.032
_refine_ls_shift/su_mean 0.002
_refine_ls_structure_factor_coef Fsqd
_refine_ls_weighting_details 'calc w=1/[\s^2^(Fo^2^)+(0.0497P)^2^+1.1811P] where P=(Fo^2^+2Fc^2^)/3'
_refine_ls_weighting_scheme calc
_refine_ls_wR_factor_gt 0.0810
_refine_ls_wR_factor_ref 0.0890
_reflns_number_gt 8808
_reflns_number_total 11499
_reflns_threshold_expression >2\s(I)
_cod_data_source_file ic3004118_si_002_2.cif
_cod_data_source_block bj239
_cod_original_sg_symbol_H-M 'P 21/n'
_cod_database_code 4329132

loop_
_symmetry_equiv_pos_as_xyz
'x, y, z'
'-x+1/2, y+1/2, -z+1/2'
'-x, -y, -z'
'x-1/2, -y-1/2, z-1/2'

loop_
_atom_site_label
_atom_site_type_symbol
_atom_site_fract_x
_atom_site_fract_y
_atom_site_fract_z
_atom_site_U_iso_or_equiv
_atom_site_adp_type
_atom_site_occupancy
_atom_site_symmetry_multiplicity
_atom_site_calc_flag
_atom_site_refinement_flags
_atom_site_disorder_assembly
_atom_site_disorder_group
Ru1 Ru 0.418463(8) 0.570965(10) 0.208301(7) 0.02054(5) Uani 1 1 d U . .
Cl1 Cl 0.37049(3) 0.58327(4) 0.09304(2) 0.03342(11) Uani 1 1 d U . .
Cl2 Cl 0.27352(3) 0.53214(4) 0.20840(3) 0.03397(11) Uani 1 1 d U . .
S1 S 0.45298(3) 0.56667(3) 0.31984(2) 0.02587(10) Uani 1 1 d U . .
P1 P 0.54801(3) 0.63937(3) 0.21884(2) 0.02071(9) Uani 1 1 d U . .
P2 P 0.44387(3) 0.39150(3) 0.19319(2) 0.02091(9) Uani 1 1 d U . .
N1 N 0.38578(9) 0.75402(12) 0.21861(8) 0.0290(3) Uani 1 1 d U . .
C1 C 0.37690(14) 0.50231(17) 0.35373(10) 0.0387(5) Uani 1 1 d U . .
H1A H 0.3264 0.5478 0.3461 0.046 Uiso 1 1 calc R . .
H1B H 0.3603 0.4318 0.3329 0.046 Uiso 1 1 calc R . .
C2 C 0.41475(17) 0.4866(2) 0.42460(12) 0.0539(7) Uani 1 1 d U . .
H2A H 0.4629 0.4382 0.4319 0.081 Uiso 1 1 calc R . .
H2B H 0.3730 0.4551 0.4431 0.081 Uiso 1 1 calc R . .
H2C H 0.4329 0.5563 0.4448 0.081 Uiso 1 1 calc R . .
C3 C 0.53762(11) 0.78248(13) 0.23527(9) 0.0263(4) Uani 1 1 d U . .
C4 C 0.45923(11) 0.82507(14) 0.23150(10) 0.0298(4) Uani 1 1 d U . .
C5 C 0.45040(14) 0.93575(15) 0.23971(13) 0.0437(5) Uani 1 1 d U . .
H5 H 0.3969 0.9650 0.2368 0.052 Uiso 1 1 calc R . .
C6 C 0.51902(15) 1.00219(17) 0.25205(14) 0.0542(7) Uani 1 1 d U . .
H6 H 0.5125 1.0772 0.2576 0.065 Uiso 1 1 calc R . .
C7 C 0.59770(15) 0.96062(17) 0.25651(14) 0.0500(6) Uani 1 1 d U . .
H7 H 0.6450 1.0067 0.2653 0.060 Uiso 1 1 calc R . .
C8 C 0.60649(12) 0.85162(15) 0.24804(11) 0.0364(5) Uani 1 1 d U . .
H8 H 0.6602 0.8231 0.2509 0.044 Uiso 1 1 calc R . .
C9 C 0.34481(13) 0.76944(16) 0.27103(12) 0.0414(5) Uani 1 1 d U . .
H9A H 0.3864 0.7606 0.3125 0.062 Uiso 1 1 calc R . .
H9B H 0.3005 0.7159 0.2667 0.062 Uiso 1 1 calc R . .
H9C H 0.3208 0.8419 0.2681 0.062 Uiso 1 1 calc R . .
C10 C 0.32386(13) 0.78961(17) 0.15812(12) 0.0453(5) Uani 1 1 d U . .
H10A H 0.3045 0.8624 0.1637 0.068 Uiso 1 1 calc R . .
H10B H 0.2762 0.7401 0.1477 0.068 Uiso 1 1 calc R . .
H10C H 0.3504 0.7896 0.1233 0.068 Uiso 1 1 calc R . .
C11 C 0.63092(10) 0.59287(14) 0.28854(9) 0.0256(4) Uani 1 1 d U . .
C12 C 0.64333(12) 0.64016(17) 0.34834(9) 0.0339(4) Uani 1 1 d U . .
H12 H 0.6135 0.7034 0.3528 0.041 Uiso 1 1 calc R . .
C13 C 0.69995(13) 0.5944(2) 0.40203(11) 0.0459(6) Uani 1 1 d U . .
H13 H 0.7076 0.6262 0.4429 0.055 Uiso 1 1 calc R . .
C14 C 0.74468(13) 0.5036(2) 0.39598(12) 0.0475(6) Uani 1 1 d U . .
H14 H 0.7825 0.4726 0.4326 0.057 Uiso 1 1 calc R . .
C15 C 0.73456(12) 0.45780(17) 0.33694(12) 0.0415(5) Uani 1 1 d U . .
H15 H 0.7666 0.3965 0.3327 0.050 Uiso 1 1 calc R . .
C16 C 0.67784(11) 0.50079(14) 0.28359(10) 0.0308(4) Uani 1 1 d U . .
H16 H 0.6705 0.4677 0.2431 0.037 Uiso 1 1 calc R . .
C17 C 0.60410(11) 0.65256(13) 0.15739(9) 0.0254(4) Uani 1 1 d U . .
C18 C 0.55878(13) 0.67840(17) 0.09515(10) 0.0370(4) Uani 1 1 d U . .
H18 H 0.4999 0.6868 0.0851 0.044 Uiso 1 1 calc R . .
C19 C 0.59865(16) 0.6920(2) 0.04763(11) 0.0483(6) Uani 1 1 d U . .
H19 H 0.5671 0.7098 0.0054 0.058 Uiso 1 1 calc R . .
C20 C 0.68370(17) 0.6797(2) 0.06168(12) 0.0515(6) Uani 1 1 d U . .
H20 H 0.7107 0.6867 0.0289 0.062 Uiso 1 1 calc R . .
C21 C 0.72995(14) 0.65712(19) 0.12347(12) 0.0452(5) Uani 1 1 d U . .
H21 H 0.7889 0.6501 0.1333 0.054 Uiso 1 1 calc R . .
C22 C 0.69062(12) 0.64467(16) 0.17119(10) 0.0323(4) Uani 1 1 d U . .
H22 H 0.7230 0.6306 0.2137 0.039 Uiso 1 1 calc R . .
C23 C 0.46187(10) 0.30935(12) 0.26595(8) 0.0225(3) Uani 1 1 d U . .
C24 C 0.53721(11) 0.31786(14) 0.31427(9) 0.0254(4) Uani 1 1 d U . .
H24 H 0.5808 0.3612 0.3075 0.031 Uiso 1 1 calc R . .
C25 C 0.54942(12) 0.26422(16) 0.37183(10) 0.0328(4) Uani 1 1 d U . .
H25 H 0.6011 0.2703 0.4040 0.039 Uiso 1 1 calc R . .
C26 C 0.48561(14) 0.20157(17) 0.38231(10) 0.0389(5) Uani 1 1 d U . .
H26 H 0.4936 0.1649 0.4218 0.047 Uiso 1 1 calc R . .
C27 C 0.41077(13) 0.19254(17) 0.33555(10) 0.0380(5) Uani 1 1 d U . .
H27 H 0.3672 0.1497 0.3429 0.046 Uiso 1 1 calc R . .
C28 C 0.39876(11) 0.24608(15) 0.27758(9) 0.0294(4) Uani 1 1 d U . .
H28 H 0.3469 0.2394 0.2456 0.035 Uiso 1 1 calc R . .
C29 C 0.53382(10) 0.35888(13) 0.16269(8) 0.0232(3) Uani 1 1 d U . .
C30 C 0.53952(12) 0.41454(14) 0.10878(9) 0.0294(4) Uani 1 1 d U . .
H30 H 0.4985 0.4670 0.0900 0.035 Uiso 1 1 calc R . .
C31 C 0.60449(13) 0.39439(17) 0.08203(10) 0.0363(4) Uani 1 1 d U . .
H31 H 0.6075 0.4327 0.0451 0.044 Uiso 1 1 calc R . .
C32 C 0.66461(13) 0.31856(17) 0.10922(10) 0.0372(5) Uani 1 1 d U . .
H32 H 0.7099 0.3062 0.0918 0.045 Uiso 1 1 calc R . .
C33 C 0.65855(12) 0.26087(16) 0.16184(10) 0.0336(4) Uani 1 1 d U . .
H33 H 0.6992 0.2076 0.1799 0.040 Uiso 1 1 calc R . .
C34 C 0.59374(11) 0.27997(15) 0.18860(9) 0.0286(4) Uani 1 1 d U . .
H34 H 0.5900 0.2394 0.2246 0.034 Uiso 1 1 calc R . .
C35 C 0.36360(11) 0.30827(15) 0.13687(9) 0.0273(4) Uani 1 1 d U . .
C36 C 0.28271(12) 0.34371(18) 0.10836(10) 0.0348(4) Uani 1 1 d U . .
H36 H 0.2670 0.4152 0.1153 0.042 Uiso 1 1 calc R . .
C37 C 0.22442(13) 0.2740(2) 0.06938(10) 0.0431(5) Uani 1 1 d U . .
H37 H 0.1690 0.2983 0.0505 0.052 Uiso 1 1 calc R . .
C38 C 0.24609(14) 0.1708(2) 0.05800(10) 0.0445(5) Uani 1 1 d U . .
H38 H 0.2059 0.1242 0.0315 0.053 Uiso 1 1 calc R . .
C39 C 0.32631(15) 0.13528(18) 0.08523(11) 0.0482(6) Uani 1 1 d U . .
H39 H 0.3418 0.0641 0.0774 0.058 Uiso 1 1 calc R . .
C40 C 0.38454(14) 0.20377(16) 0.12422(11) 0.0399(5) Uani 1 1 d U . .
H40 H 0.4399 0.1788 0.1427 0.048 Uiso 1 1 calc R . .
C41 C 0.4165(8) 0.2346(7) 0.5239(6) 0.043(3) Uani 0.347(19) 1 d PGU A 1
H41 H 0.4227 0.3077 0.5133 0.051 Uiso 0.347(19) 1 calc PR A 1
C42 C 0.4832(7) 0.1798(7) 0.5643(6) 0.057(5) Uani 0.347(19) 1 d PGU A 1
H42 H 0.5351 0.2154 0.5814 0.069 Uiso 0.347(19) 1 calc PR A 1
C43 C 0.4741(6) 0.0729(8) 0.5798(8) 0.066(4) Uani 0.347(19) 1 d PGU A 1
H43 H 0.5198 0.0354 0.6075 0.079 Uiso 0.347(19) 1 calc PR A 1
C44 C 0.3983(7) 0.0208(6) 0.5549(10) 0.072(5) Uani 0.347(19) 1 d PGU A 1
H44 H 0.3920 -0.0523 0.5655 0.086 Uiso 0.347(19) 1 calc PR A 1
C45 C 0.3315(6) 0.0756(8) 0.5145(8) 0.063(4) Uani 0.347(19) 1 d PGU A 1
H45 H 0.2796 0.0400 0.4974 0.076 Uiso 0.347(19) 1 calc PR A 1
C46 C 0.3406(7) 0.1825(10) 0.4990(5) 0.049(4) Uani 0.347(19) 1 d PGU A 1
H46 H 0.2950 0.2200 0.4713 0.059 Uiso 0.347(19) 1 calc PR A 1
C47 C 0.54525(19) 0.0924(2) 0.00253(19) 0.0756(10) Uani 1 1 d U . .
H47 H 0.5764 0.1569 0.0043 0.091 Uiso 1 1 calc R . .
C48 C 0.54019(18) 0.0455(2) 0.05809(17) 0.0704(9) Uani 1 1 d U . .
H48 H 0.5683 0.0769 0.0980 0.084 Uiso 1 1 calc R . .
C49 C 0.4942(2) -0.0473(3) 0.05594(17) 0.0746(9) Uani 1 1 d U . .
H49 H 0.4896 -0.0798 0.0942 0.090 Uiso 1 1 calc R . .
C41B C 0.4702(5) 0.1884(6) 0.5586(4) 0.041(2) Uani 0.462(19) 1 d PGU B 2
H41B H 0.5195 0.2309 0.5688 0.050 Uiso 0.462(19) 1 calc PR B 2
C42B C 0.4644(5) 0.1001(9) 0.5962(4) 0.064(3) Uani 0.462(19) 1 d PGU B 2
H42B H 0.5097 0.0822 0.6320 0.077 Uiso 0.462(19) 1 calc PR B 2
C43B C 0.3923(5) 0.0379(7) 0.5812(5) 0.063(2) Uani 0.462(19) 1 d PGU B 2
H43B H 0.3883 -0.0225 0.6069 0.076 Uiso 0.462(19) 1 calc PR B 2
C44B C 0.3260(4) 0.0641(7) 0.5287(4) 0.047(2) Uani 0.462(19) 1 d PGU B 2
H44B H 0.2767 0.0216 0.5185 0.057 Uiso 0.462(19) 1 calc PR B 2
C45B C 0.3318(5) 0.1524(10) 0.4911(4) 0.057(3) Uani 0.462(19) 1 d PGU B 2
H45B H 0.2864 0.1703 0.4552 0.068 Uiso 0.462(19) 1 calc PR B 2
C46B C 0.4039(6) 0.2146(7) 0.5061(5) 0.052(2) Uani 0.462(19) 1 d PGU B 2
H46B H 0.4078 0.2750 0.4804 0.062 Uiso 0.462(19) 1 calc PR B 2
C41C C 0.4193(8) 0.0249(7) 0.5028(9) 0.071(6) Uani 0.168(6) 1 d PGU C 3
H41C H 0.4157 -0.0476 0.4885 0.085 Uiso 0.168(6) 1 calc PR C 3
C42C C 0.4946(6) 0.0651(11) 0.5407(8) 0.076(5) Uani 0.168(6) 1 d PGU C 3
H42C H 0.5426 0.0202 0.5522 0.091 Uiso 0.168(6) 1 calc PR C 3
C43C C 0.4999(9) 0.1712(14) 0.5617(6) 0.057(5) Uani 0.168(6) 1 d PGU C 3
H43C H 0.5514 0.1987 0.5876 0.069 Uiso 0.168(6) 1 calc PR C 3
C44C C 0.4297(12) 0.2369(11) 0.5449(8) 0.054(5) Uani 0.168(6) 1 d PGU C 3
H44C H 0.4333 0.3094 0.5593 0.065 Uiso 0.168(6) 1 calc PR C 3
C45C C 0.3543(9) 0.1967(11) 0.5070(8) 0.064(6) Uani 0.168(6) 1 d PGU C 3
H45C H 0.3064 0.2416 0.4955 0.077 Uiso 0.168(6) 1 calc PR C 3
C46C C 0.3491(6) 0.0906(11) 0.4860(7) 0.057(5) Uani 0.168(6) 1 d PGU C 3
H46C H 0.2976 0.0631 0.4601 0.068 Uiso 0.168(6) 1 calc PR C 3
H1 H 0.5092(15) 0.4952(19) 0.3407(11) 0.050(7) Uiso 1 1 d . . .

loop_
_atom_site_aniso_label
_atom_site_aniso_U_11
_atom_site_aniso_U_22
_atom_site_aniso_U_33
_atom_site_aniso_U_23
_atom_site_aniso_U_13
_atom_site_aniso_U_12
Ru1 0.01436(7) 0.01830(7) 0.02934(9) 0.00361(5) 0.00675(6) 0.00174(5)
Cl1 0.0249(2) 0.0403(2) 0.0317(3) 0.01014(19) 0.00245(18) 0.00211(18)
Cl2 0.01826(19) 0.0323(2) 0.0531(3) -0.0001(2) 0.01279(19) -0.00112(17)
S1 0.0263(2) 0.0236(2) 0.0310(2) -0.00096(17) 0.01342(19) -0.00011(17)
P1 0.01676(19) 0.01777(18) 0.0287(2) 0.00299(16) 0.00810(17) 0.00087(15)
P2 0.01630(19) 0.01890(18) 0.0271(2) 0.00121(17) 0.00540(17) -0.00027(15)
N1 0.0199(7) 0.0201(7) 0.0466(10) 0.0037(6) 0.0087(7) 0.0041(6)
C1 0.0434(12) 0.0359(10) 0.0473(12) 0.0006(9) 0.0301(10) -0.0012(9)
C2 0.0675(17) 0.0559(15) 0.0512(14) 0.0163(12) 0.0379(13) 0.0186(13)
C3 0.0249(8) 0.0195(7) 0.0360(10) -0.0001(7) 0.0114(7) -0.0009(7)
C4 0.0248(9) 0.0217(8) 0.0447(11) 0.0010(8) 0.0129(8) 0.0010(7)
C5 0.0338(11) 0.0238(9) 0.0764(17) -0.0032(10) 0.0202(11) 0.0044(8)
C6 0.0499(13) 0.0205(9) 0.099(2) -0.0102(11) 0.0322(14) -0.0017(9)
C7 0.0417(12) 0.0256(9) 0.0896(19) -0.0133(11) 0.0297(13) -0.0111(9)
C8 0.0286(9) 0.0258(9) 0.0590(14) -0.0069(9) 0.0194(9) -0.0027(8)
C9 0.0338(10) 0.0284(9) 0.0708(15) -0.0021(10) 0.0291(11) 0.0056(8)
C10 0.0331(11) 0.0300(10) 0.0626(15) 0.0086(10) -0.0030(10) 0.0097(8)
C11 0.0162(7) 0.0276(8) 0.0329(10) 0.0060(7) 0.0069(7) -0.0038(6)
C12 0.0254(9) 0.0440(11) 0.0341(11) 0.0030(9) 0.0115(8) -0.0048(8)
C13 0.0326(11) 0.0736(16) 0.0292(11) 0.0094(10) 0.0053(9) -0.0134(11)
C14 0.0253(10) 0.0632(15) 0.0477(14) 0.0275(12) 0.0002(9) -0.0046(10)
C15 0.0222(9) 0.0360(10) 0.0627(15) 0.0195(10) 0.0057(9) 0.0016(8)
C16 0.0204(8) 0.0231(8) 0.0470(12) 0.0058(8) 0.0063(8) -0.0044(7)
C17 0.0260(8) 0.0191(7) 0.0337(10) 0.0006(7) 0.0130(8) -0.0015(7)
C18 0.0347(10) 0.0403(11) 0.0374(11) 0.0070(9) 0.0124(9) -0.0021(9)
C19 0.0599(15) 0.0516(13) 0.0366(12) 0.0090(10) 0.0186(11) -0.0085(11)
C20 0.0625(16) 0.0539(14) 0.0521(15) 0.0026(11) 0.0391(13) -0.0058(12)
C21 0.0377(11) 0.0478(13) 0.0610(15) 0.0044(11) 0.0316(11) -0.0001(10)
C22 0.0279(9) 0.0322(9) 0.0403(11) 0.0013(8) 0.0152(8) -0.0002(8)
C23 0.0220(8) 0.0160(7) 0.0310(9) 0.0015(6) 0.0098(7) 0.0024(6)
C24 0.0216(8) 0.0236(8) 0.0321(10) 0.0017(7) 0.0092(7) -0.0002(7)
C25 0.0303(10) 0.0331(10) 0.0333(10) 0.0044(8) 0.0060(8) 0.0049(8)
C26 0.0455(12) 0.0344(10) 0.0391(12) 0.0136(9) 0.0159(10) 0.0034(9)
C27 0.0378(11) 0.0351(10) 0.0457(12) 0.0066(9) 0.0195(10) -0.0071(9)
C28 0.0216(8) 0.0292(9) 0.0386(11) 0.0024(8) 0.0102(8) -0.0028(7)
C29 0.0204(8) 0.0200(7) 0.0296(9) -0.0048(7) 0.0080(7) -0.0029(6)
C30 0.0305(9) 0.0264(9) 0.0321(10) -0.0004(7) 0.0104(8) 0.0004(7)
C31 0.0434(12) 0.0333(10) 0.0390(11) -0.0010(9) 0.0227(10) -0.0016(9)
C32 0.0335(10) 0.0370(10) 0.0476(12) -0.0098(9) 0.0221(9) -0.0006(9)
C33 0.0276(9) 0.0293(9) 0.0445(12) -0.0046(8) 0.0113(8) 0.0053(8)
C34 0.0262(9) 0.0273(8) 0.0326(10) -0.0011(7) 0.0089(8) 0.0013(7)
C35 0.0244(8) 0.0287(9) 0.0281(9) 0.0004(7) 0.0060(7) -0.0072(7)
C36 0.0235(9) 0.0456(11) 0.0352(11) -0.0030(9) 0.0084(8) -0.0057(8)
C37 0.0236(9) 0.0697(15) 0.0342(11) -0.0043(10) 0.0056(8) -0.0132(10)
C38 0.0426(12) 0.0551(14) 0.0349(12) -0.0053(10) 0.0092(10) -0.0262(11)
C39 0.0563(14) 0.0328(11) 0.0488(14) -0.0064(10) 0.0038(11) -0.0153(10)
C40 0.0376(11) 0.0292(10) 0.0448(13) -0.0040(9) -0.0015(9) -0.0044(8)
C41 0.066(7) 0.054(5) 0.007(5) 0.013(4) 0.010(4) 0.014(5)
C42 0.031(5) 0.072(8) 0.059(8) -0.012(6) -0.003(5) 0.024(5)
C43 0.075(7) 0.028(4) 0.069(8) 0.002(5) -0.022(6) 0.011(4)
C44 0.056(6) 0.046(5) 0.096(10) 0.024(6) -0.008(6) -0.002(4)
C45 0.032(5) 0.063(7) 0.090(9) 0.011(6) 0.010(6) -0.013(5)
C46 0.046(5) 0.051(6) 0.028(5) -0.016(4) -0.029(4) 0.021(5)
C47 0.0524(17) 0.0531(16) 0.105(3) -0.0231(18) -0.0044(17) 0.0023(13)
C48 0.0526(16) 0.0597(17) 0.080(2) -0.0294(16) -0.0124(15) 0.0144(13)
C49 0.0641(19) 0.0655(18) 0.081(2) -0.0109(16) -0.0009(16) 0.0091(15)
C41B 0.033(4) 0.042(4) 0.057(5) -0.010(4) 0.025(4) -0.009(3)
C42B 0.059(4) 0.042(5) 0.063(5) 0.011(4) -0.028(4) -0.005(3)
C43B 0.075(5) 0.060(4) 0.053(5) 0.012(4) 0.016(4) -0.017(4)
C44B 0.043(4) 0.045(4) 0.054(4) 0.008(3) 0.013(3) -0.007(3)
C45B 0.057(5) 0.063(6) 0.047(5) -0.012(5) 0.010(4) -0.013(4)
C46B 0.061(5) 0.064(4) 0.034(5) 0.014(4) 0.017(4) -0.004(4)
C41C 0.060(9) 0.019(6) 0.127(14) 0.027(8) 0.015(9) -0.004(6)
C42C 0.040(7) 0.063(9) 0.125(12) 0.068(9) 0.023(8) 0.007(7)
C43C 0.035(9) 0.086(11) 0.060(9) 0.003(9) 0.027(7) 0.006(9)
C44C 0.064(8) 0.064(8) 0.041(8) -0.006(6) 0.027(7) 0.003(6)
C45C 0.059(11) 0.079(12) 0.051(11) -0.015(10) 0.010(10) 0.021(10)
C46C 0.032(7) 0.065(10) 0.071(10) -0.018(9) 0.011(7) -0.036(7)

loop_
_atom_type_symbol
_atom_type_description
_atom_type_scat_dispersion_real
_atom_type_scat_dispersion_imag
_atom_type_scat_source
C C 0.0033 0.0016 'International Tables Vol C Tables 4.2.6.8 and 6.1.1.4'
H H 0.0000 0.0000 'International Tables Vol C Tables 4.2.6.8 and 6.1.1.4'
N N 0.0061 0.0033 'International Tables Vol C Tables 4.2.6.8 and 6.1.1.4'
P P 0.1023 0.0942 'International Tables Vol C Tables 4.2.6.8 and 6.1.1.4'
S S 0.1246 0.1234 'International Tables Vol C Tables 4.2.6.8 and 6.1.1.4'
Cl Cl 0.1484 0.1585 'International Tables Vol C Tables 4.2.6.8 and 6.1.1.4'
Ru Ru -1.2594 0.8363 'International Tables Vol C Tables 4.2.6.8 and 6.1.1.4'

loop_
_geom_angle_atom_site_label_1
_geom_angle_atom_site_label_2
_geom_angle_atom_site_label_3
_geom_angle
_geom_angle_site_symmetry_1
_geom_angle_site_symmetry_3
P1 Ru1 P2 99.648(16) . .
P1 Ru1 S1 87.383(17) . .
P2 Ru1 S1 97.191(16) . .
P1 Ru1 N1 82.48(4) . .
P2 Ru1 N1 176.74(4) . .
S1 Ru1 N1 85.34(4) . .
P1 Ru1 Cl1 96.246(17) . .
P2 Ru1 Cl1 86.154(17) . .
S1 Ru1 Cl1 174.610(16) . .
N1 Ru1 Cl1 91.17(4) . .
P1 Ru1 Cl2 167.859(17) . .
P2 Ru1 Cl2 91.766(16) . .
S1 Ru1 Cl2 87.094(17) . .
N1 Ru1 Cl2 86.30(4) . .
Cl1 Ru1 Cl2 88.584(17) . .
C1 S1 Ru1 115.85(8) . .
C1 S1 H1 94.4(11) . .
Ru1 S1 H1 109.1(11) . .
C3 P1 C11 103.51(8) . .
C3 P1 C17 98.70(8) . .
C11 P1 C17 102.21(8) . .
C3 P1 Ru1 104.06(6) . .
C11 P1 Ru1 116.07(6) . .
C17 P1 Ru1 128.44(6) . .
C23 P2 C29 103.71(8) . .
C23 P2 C35 100.06(8) . .
C29 P2 C35 98.47(8) . .
C23 P2 Ru1 113.83(6) . .
C29 P2 Ru1 117.57(5) . .
C35 P2 Ru1 120.30(6) . .
C4 N1 C10 108.83(15) . .
C4 N1 C9 108.13(15) . .
C10 N1 C9 106.56(16) . .
C4 N1 Ru1 113.14(10) . .
C10 N1 Ru1 108.71(12) . .
C9 N1 Ru1 111.23(11) . .
C2 C1 S1 109.49(17) . .
C2 C1 H1A 109.8 . .
S1 C1 H1A 109.8 . .
C2 C1 H1B 109.8 . .
S1 C1 H1B 109.8 . .
H1A C1 H1B 108.2 . .
C1 C2 H2A 109.5 . .
C1 C2 H2B 109.5 . .
H2A C2 H2B 109.5 . .
C1 C2 H2C 109.5 . .
H2A C2 H2C 109.5 . .
H2B C2 H2C 109.5 . .
C4 C3 C8 118.97(16) . .
C4 C3 P1 119.77(13) . .
C8 C3 P1 121.16(14) . .
C3 C4 C5 119.79(17) . .
C3 C4 N1 120.11(15) . .
C5 C4 N1 120.10(16) . .
C6 C5 C4 120.17(19) . .
C6 C5 H5 119.9 . .
C4 C5 H5 119.9 . .
C5 C6 C7 120.63(19) . .
C5 C6 H6 119.7 . .
C7 C6 H6 119.7 . .
C8 C7 C6 119.3(2) . .
C8 C7 H7 120.3 . .
C6 C7 H7 120.3 . .
C7 C8 C3 121.13(19) . .
C7 C8 H8 119.4 . .
C3 C8 H8 119.4 . .
N1 C9 H9A 109.5 . .
N1 C9 H9B 109.5 . .
H9A C9 H9B 109.5 . .
N1 C9 H9C 109.5 . .
H9A C9 H9C 109.5 . .
H9B C9 H9C 109.5 . .
N1 C10 H10A 109.5 . .
N1 C10 H10B 109.5 . .
H10A C10 H10B 109.5 . .
N1 C10 H10C 109.5 . .
H10A C10 H10C 109.5 . .
H10B C10 H10C 109.5 . .
C12 C11 C16 118.39(18) . .
C12 C11 P1 121.47(14) . .
C16 C11 P1 119.83(15) . .
C11 C12 C13 120.0(2) . .
C11 C12 H12 120.0 . .
C13 C12 H12 120.0 . .
C14 C13 C12 120.5(2) . .
C14 C13 H13 119.8 . .
C12 C13 H13 119.8 . .
C15 C14 C13 120.1(2) . .
C15 C14 H14 120.0 . .
C13 C14 H14 120.0 . .
C14 C15 C16 120.2(2) . .
C14 C15 H15 119.9 . .
C16 C15 H15 119.9 . .
C15 C16 C11 120.8(2) . .
C15 C16 H16 119.6 . .
C11 C16 H16 119.6 . .
C22 C17 C18 118.18(17) . .
C22 C17 P1 122.91(14) . .
C18 C17 P1 118.78(14) . .
C19 C18 C17 120.8(2) . .
C19 C18 H18 119.6 . .
C17 C18 H18 119.6 . .
C20 C19 C18 120.1(2) . .
C20 C19 H19 120.0 . .
C18 C19 H19 120.0 . .
C19 C20 C21 119.9(2) . .
C19 C20 H20 120.0 . .
C21 C20 H20 120.0 . .
C20 C21 C22 120.2(2) . .
C20 C21 H21 119.9 . .
C22 C21 H21 119.9 . .
C21 C22 C17 120.7(2) . .
C21 C22 H22 119.7 . .
C17 C22 H22 119.7 . .
C28 C23 C24 118.06(16) . .
C28 C23 P2 121.45(14) . .
C24 C23 P2 120.16(13) . .
C25 C24 C23 121.25(17) . .
C25 C24 H24 119.4 . .
C23 C24 H24 119.4 . .
C24 C25 C26 119.65(18) . .
C24 C25 H25 120.2 . .
C26 C25 H25 120.2 . .
C27 C26 C25 120.08(19) . .
C27 C26 H26 120.0 . .
C25 C26 H26 120.0 . .
C26 C27 C28 120.19(18) . .
C26 C27 H27 119.9 . .
C28 C27 H27 119.9 . .
C27 C28 C23 120.77(18) . .
C27 C28 H28 119.6 . .
C23 C28 H28 119.6 . .
C30 C29 C34 118.58(16) . .
C30 C29 P2 116.80(13) . .
C34 C29 P2 124.57(14) . .
C29 C30 C31 120.82(18) . .
C29 C30 H30 119.6 . .
C31 C30 H30 119.6 . .
C32 C31 C30 119.98(19) . .
C32 C31 H31 120.0 . .
C30 C31 H31 120.0 . .
C33 C32 C31 119.75(18) . .
C33 C32 H32 120.1 . .
C31 C32 H32 120.1 . .
C32 C33 C34 120.64(18) . .
C32 C33 H33 119.7 . .
C34 C33 H33 119.7 . .
C33 C34 C29 120.17(18) . .
C33 C34 H34 119.9 . .
C29 C34 H34 119.9 . .
C36 C35 C40 118.24(17) . .
C36 C35 P2 123.31(15) . .
C40 C35 P2 118.41(14) . .
C35 C36 C37 119.9(2) . .
C35 C36 H36 120.1 . .
C37 C36 H36 120.1 . .
C38 C37 C36 121.0(2) . .
C38 C37 H37 119.5 . .
C36 C37 H37 119.5 . .
C37 C38 C39 119.68(19) . .
C37 C38 H38 120.2 . .
C39 C38 H38 120.2 . .
C38 C39 C40 119.8(2) . .
C38 C39 H39 120.1 . .
C40 C39 H39 120.1 . .
C39 C40 C35 121.4(2) . .
C39 C40 H40 119.3 . .
C35 C40 H40 119.3 . .
C42 C41 C46 120.0 . .
C42 C41 H41 120.0 . .
C46 C41 H41 120.0 . .
C41 C42 C43 120.0 . .
C41 C42 H42 120.0 . .
C43 C42 H42 120.0 . .
C44 C43 C42 120.0 . .
C44 C43 H43 120.0 . .
C42 C43 H43 120.0 . .
C45 C44 C43 120.0 . .
C45 C44 H44 120.0 . .
C43 C44 H44 120.0 . .
C44 C45 C46 120.0 . .
C44 C45 H45 120.0 . .
C46 C45 H45 120.0 . .
C45 C46 C41 120.0 . .
C45 C46 H46 120.0 . .
C41 C46 H46 120.0 . .
C48 C47 C49 121.0(3) . 3_655
C48 C47 H47 119.5 . .
C49 C47 H47 119.5 3_655 .
C47 C48 C49 119.9(3) . .
C47 C48 H48 120.1 . .
C49 C48 H48 120.1 . .
C48 C49 C47 119.2(4) . 3_655
C48 C49 H49 120.4 . .
C47 C49 H49 120.4 3_655 .
C42B C41B C46B 120.0 . .
C42B C41B H41B 120.0 . .
C46B C41B H41B 120.0 . .
C43B C42B C41B 120.0 . .
C43B C42B H42B 120.0 . .
C41B C42B H42B 120.0 . .
C42B C43B C44B 120.0 . .
C42B C43B H43B 120.0 . .
C44B C43B H43B 120.0 . .
C45B C44B C43B 120.0 . .
C45B C44B H44B 120.0 . .
C43B C44B H44B 120.0 . .
C44B C45B C46B 120.0 . .
C44B C45B H45B 120.0 . .
C46B C45B H45B 120.0 . .
C45B C46B C41B 120.0 . .
C45B C46B H46B 120.0 . .
C41B C46B H46B 120.0 . .
C42C C41C C46C 120.0 . .
C42C C41C H41C 120.0 . .
C46C C41C H41C 120.0 . .
C41C C42C C43C 120.0 . .
C41C C42C H42C 120.0 . .
C43C C42C H42C 120.0 . .
C44C C43C C42C 120.0 . .
C44C C43C H43C 120.0 . .
C42C C43C H43C 120.0 . .
C43C C44C C45C 120.0 . .
C43C C44C H44C 120.0 . .
C45C C44C H44C 120.0 . .
C46C C45C C44C 120.0 . .
C46C C45C H45C 120.0 . .
C44C C45C H45C 120.0 . .
C45C C46C C41C 120.0 . .
C45C C46C H46C 120.0 . .
C41C C46C H46C 120.0 . .

loop_
_geom_bond_atom_site_label_1
_geom_bond_atom_site_label_2
_geom_bond_distance
_geom_bond_site_symmetry_2
Ru1 P1 2.2743(4) .
Ru1 P2 2.3110(5) .
Ru1 S1 2.3397(5) .
Ru1 N1 2.3646(15) .
Ru1 Cl1 2.4210(5) .
Ru1 Cl2 2.4678(5) .
S1 C1 1.8243(19) .
S1 H1 1.28(2) .
P1 C3 1.8320(17) .
P1 C11 1.8385(18) .
P1 C17 1.8462(18) .
P2 C23 1.8405(17) .
P2 C29 1.8504(17) .
P2 C35 1.8575(18) .
N1 C4 1.472(2) .
N1 C10 1.497(3) .
N1 C9 1.501(3) .
C1 C2 1.510(3) .
C1 H1A 0.9900 .
C1 H1B 0.9900 .
C2 H2A 0.9800 .
C2 H2B 0.9800 .
C2 H2C 0.9800 .
C3 C4 1.392(3) .
C3 C8 1.399(3) .
C4 C5 1.400(3) .
C5 C6 1.376(3) .
C5 H5 0.9500 .
C6 C7 1.389(3) .
C6 H6 0.9500 .
C7 C8 1.380(3) .
C7 H7 0.9500 .
C8 H8 0.9500 .
C9 H9A 0.9800 .
C9 H9B 0.9800 .
C9 H9C 0.9800 .
C10 H10A 0.9800 .
C10 H10B 0.9800 .
C10 H10C 0.9800 .
C11 C12 1.393(3) .
C11 C16 1.408(3) .
C12 C13 1.403(3) .
C12 H12 0.9500 .
C13 C14 1.380(4) .
C13 H13 0.9500 .
C14 C15 1.375(4) .
C14 H14 0.9500 .
C15 C16 1.385(3) .
C15 H15 0.9500 .
C16 H16 0.9500 .
C17 C22 1.393(3) .
C17 C18 1.394(3) .
C18 C19 1.391(3) .
C18 H18 0.9500 .
C19 C20 1.374(4) .
C19 H19 0.9500 .
C20 C21 1.381(4) .
C20 H20 0.9500 .
C21 C22 1.387(3) .
C21 H21 0.9500 .
C22 H22 0.9500 .
C23 C28 1.394(2) .
C23 C24 1.400(2) .
C24 C25 1.386(3) .
C24 H24 0.9500 .
C25 C26 1.389(3) .
C25 H25 0.9500 .
C26 C27 1.378(3) .
C26 H26 0.9500 .
C27 C28 1.393(3) .
C27 H27 0.9500 .
C28 H28 0.9500 .
C29 C30 1.391(3) .
C29 C34 1.401(2) .
C30 C31 1.391(3) .
C30 H30 0.9500 .
C31 C32 1.383(3) .
C31 H31 0.9500 .
C32 C33 1.382(3) .
C32 H32 0.9500 .
C33 C34 1.387(3) .
C33 H33 0.9500 .
C34 H34 0.9500 .
C35 C36 1.390(3) .
C35 C40 1.392(3) .
C36 C37 1.399(3) .
C36 H36 0.9500 .
C37 C38 1.373(4) .
C37 H37 0.9500 .
C38 C39 1.376(3) .
C38 H38 0.9500 .
C39 C40 1.389(3) .
C39 H39 0.9500 .
C40 H40 0.9500 .
C41 C42 1.3900 .
C41 C46 1.3900 .
C41 H41 0.9500 .
C42 C43 1.3900 .
C42 H42 0.9500 .
C43 C44 1.3900 .
C43 H43 0.9500 .
C44 C45 1.3900 .
C44 H44 0.9500 .
C45 C46 1.3900 .
C45 H45 0.9500 .
C46 H46 0.9500 .
C47 C48 1.369(5) .
C47 C49 1.380(4) 3_655
C47 H47 0.9500 .
C48 C49 1.379(5) .
C48 H48 0.9500 .
C49 C47 1.380(4) 3_655
C49 H49 0.9500 .
C41B C42B 1.3900 .
C41B C46B 1.3900 .
C41B H41B 0.9500 .
C42B C43B 1.3900 .
C42B H42B 0.9500 .
C43B C44B 1.3900 .
C43B H43B 0.9500 .
C44B C45B 1.3900 .
C44B H44B 0.9500 .
C45B C46B 1.3900 .
C45B H45B 0.9500 .
C46B H46B 0.9500 .
C41C C42C 1.3900 .
C41C C46C 1.3900 .
C41C H41C 0.9500 .
C42C C43C 1.3900 .
C42C H42C 0.9500 .
C43C C44C 1.3900 .
C43C H43C 0.9500 .
C44C C45C 1.3900 .
C44C H44C 0.9500 .
C45C C46C 1.3900 .
C45C H45C 0.9500 .
C46C H46C 0.9500 .

loop_
_geom_torsion_atom_site_label_1
_geom_torsion_atom_site_label_2
_geom_torsion_atom_site_label_3
_geom_torsion_atom_site_label_4
_geom_torsion
_geom_torsion_site_symmetry_1
_geom_torsion_site_symmetry_4
P1 Ru1 S1 C1 -173.60(8) . .
P2 Ru1 S1 C1 -74.20(8) . .
N1 Ru1 S1 C1 103.74(9) . .
Cl1 Ru1 S1 C1 53.9(2) . .
Cl2 Ru1 S1 C1 17.22(8) . .
P2 Ru1 P1 C3 -177.27(6) . .
S1 Ru1 P1 C3 -80.41(6) . .
N1 Ru1 P1 C3 5.23(7) . .
Cl1 Ru1 P1 C3 95.59(6) . .
Cl2 Ru1 P1 C3 -17.40(11) . .
P2 Ru1 P1 C11 -64.27(7) . .
S1 Ru1 P1 C11 32.58(7) . .
N1 Ru1 P1 C11 118.22(8) . .
Cl1 Ru1 P1 C11 -151.42(7) . .
Cl2 Ru1 P1 C11 95.59(11) . .
P2 Ru1 P1 C17 69.28(7) . .
S1 Ru1 P1 C17 166.14(7) . .
N1 Ru1 P1 C17 -108.22(8) . .
Cl1 Ru1 P1 C17 -17.86(7) . .
Cl2 Ru1 P1 C17 -130.85(10) . .
P1 Ru1 P2 C23 98.45(6) . .
S1 Ru1 P2 C23 9.90(6) . .
N1 Ru1 P2 C23 -131.0(7) . .
Cl1 Ru1 P2 C23 -165.86(6) . .
Cl2 Ru1 P2 C23 -77.40(6) . .
P1 Ru1 P2 C29 -23.07(7) . .
S1 Ru1 P2 C29 -111.63(7) . .
N1 Ru1 P2 C29 107.5(7) . .
Cl1 Ru1 P2 C29 72.62(7) . .
Cl2 Ru1 P2 C29 161.08(7) . .
P1 Ru1 P2 C35 -142.92(7) . .
S1 Ru1 P2 C35 128.53(7) . .
N1 Ru1 P2 C35 -12.3(7) . .
Cl1 Ru1 P2 C35 -47.22(7) . .
Cl2 Ru1 P2 C35 41.24(7) . .
P1 Ru1 N1 C4 -4.32(12) . .
P2 Ru1 N1 C4 -135.3(7) . .
S1 Ru1 N1 C4 83.64(12) . .
Cl1 Ru1 N1 C4 -100.47(12) . .
Cl2 Ru1 N1 C4 171.02(13) . .
P1 Ru1 N1 C10 116.70(13) . .
P2 Ru1 N1 C10 -14.2(8) . .
S1 Ru1 N1 C10 -155.33(13) . .
Cl1 Ru1 N1 C10 20.55(13) . .
Cl2 Ru1 N1 C10 -67.95(13) . .
P1 Ru1 N1 C9 -126.27(13) . .
P2 Ru1 N1 C9 102.8(7) . .
S1 Ru1 N1 C9 -38.30(12) . .
Cl1 Ru1 N1 C9 137.59(12) . .
Cl2 Ru1 N1 C9 49.08(12) . .
Ru1 S1 C1 C2 169.13(13) . .
C11 P1 C3 C4 -128.78(16) . .
C17 P1 C3 C4 126.33(16) . .
Ru1 P1 C3 C4 -7.04(17) . .
C11 P1 C3 C8 54.93(18) . .
C17 P1 C3 C8 -49.96(18) . .
Ru1 P1 C3 C8 176.67(16) . .
C8 C3 C4 C5 0.8(3) . .
P1 C3 C4 C5 -175.60(17) . .
C8 C3 C4 N1 -179.53(18) . .
P1 C3 C4 N1 4.1(3) . .
C10 N1 C4 C3 -119.8(2) . .
C9 N1 C4 C3 124.82(19) . .
Ru1 N1 C4 C3 1.2(2) . .
C10 N1 C4 C5 59.9(3) . .
C9 N1 C4 C5 -55.5(2) . .
Ru1 N1 C4 C5 -179.14(17) . .
C3 C4 C5 C6 -0.6(4) . .
N1 C4 C5 C6 179.7(2) . .
C4 C5 C6 C7 0.0(4) . .
C5 C6 C7 C8 0.4(4) . .
C6 C7 C8 C3 -0.2(4) . .
C4 C3 C8 C7 -0.4(3) . .
P1 C3 C8 C7 175.94(19) . .
C3 P1 C11 C12 30.08(17) . .
C17 P1 C11 C12 132.28(15) . .
Ru1 P1 C11 C12 -83.23(15) . .
C3 P1 C11 C16 -156.43(14) . .
C17 P1 C11 C16 -54.23(15) . .
Ru1 P1 C11 C16 90.26(14) . .
C16 C11 C12 C13 -1.6(3) . .
P1 C11 C12 C13 172.02(15) . .
C11 C12 C13 C14 1.1(3) . .
C12 C13 C14 C15 0.6(3) . .
C13 C14 C15 C16 -1.8(3) . .
C14 C15 C16 C11 1.3(3) . .
C12 C11 C16 C15 0.4(3) . .
P1 C11 C16 C15 -173.26(14) . .
C3 P1 C17 C22 96.45(16) . .
C11 P1 C17 C22 -9.51(17) . .
Ru1 P1 C17 C22 -147.75(13) . .
C3 P1 C17 C18 -79.30(16) . .
C11 P1 C17 C18 174.74(15) . .
Ru1 P1 C17 C18 36.50(18) . .
C22 C17 C18 C19 2.3(3) . .
P1 C17 C18 C19 178.28(17) . .
C17 C18 C19 C20 0.2(4) . .
C18 C19 C20 C21 -2.1(4) . .
C19 C20 C21 C22 1.3(4) . .
C20 C21 C22 C17 1.3(3) . .
C18 C17 C22 C21 -3.1(3) . .
P1 C17 C22 C21 -178.82(16) . .
C29 P2 C23 C28 -131.54(15) . .
C35 P2 C23 C28 -30.17(16) . .
Ru1 P2 C23 C28 99.51(14) . .
C29 P2 C23 C24 55.19(15) . .
C35 P2 C23 C24 156.57(14) . .
Ru1 P2 C23 C24 -73.75(14) . .
C28 C23 C24 C25 0.7(3) . .
P2 C23 C24 C25 174.17(14) . .
C23 C24 C25 C26 -0.7(3) . .
C24 C25 C26 C27 0.3(3) . .
C25 C26 C27 C28 0.0(3) . .
C26 C27 C28 C23 0.0(3) . .
C24 C23 C28 C27 -0.4(3) . .
P2 C23 C28 C27 -173.75(15) . .
C23 P2 C29 C30 -176.61(13) . .
C35 P2 C29 C30 80.80(15) . .
Ru1 P2 C29 C30 -49.99(15) . .
C23 P2 C29 C34 5.96(17) . .
C35 P2 C29 C34 -96.64(16) . .
Ru1 P2 C29 C34 132.58(14) . .
C34 C29 C30 C31 -1.6(3) . .
P2 C29 C30 C31 -179.22(15) . .
C29 C30 C31 C32 -0.3(3) . .
C30 C31 C32 C33 1.8(3) . .
C31 C32 C33 C34 -1.5(3) . .
C32 C33 C34 C29 -0.5(3) . .
C30 C29 C34 C33 2.0(3) . .
P2 C29 C34 C33 179.39(14) . .
C23 P2 C35 C36 116.61(17) . .
C29 P2 C35 C36 -137.75(17) . .
Ru1 P2 C35 C36 -8.76(19) . .
C23 P2 C35 C40 -61.11(17) . .
C29 P2 C35 C40 44.53(17) . .
Ru1 P2 C35 C40 173.51(14) . .
C40 C35 C36 C37 1.5(3) . .
P2 C35 C36 C37 -176.25(15) . .
C35 C36 C37 C38 -0.9(3) . .
C36 C37 C38 C39 -0.1(3) . .
C37 C38 C39 C40 0.3(4) . .
C38 C39 C40 C35 0.3(4) . .
C36 C35 C40 C39 -1.2(3) . .
P2 C35 C40 C39 176.61(18) . .
C46 C41 C42 C43 0.0 . .
C41 C42 C43 C44 0.0 . .
C42 C43 C44 C45 0.0 . .
C43 C44 C45 C46 0.0 . .
C44 C45 C46 C41 0.0 . .
C42 C41 C46 C45 0.0 . .
C49 C47 C48 C49 -0.9(5) 3_655 .
C47 C48 C49 C47 0.9(5) . 3_655
C46B C41B C42B C43B 0.0 . .
C41B C42B C43B C44B 0.0 . .
C42B C43B C44B C45B 0.0 . .
C43B C44B C45B C46B 0.0 . .
C44B C45B C46B C41B 0.0 . .
C42B C41B C46B C45B 0.0 . .
C46C C41C C42C C43C 0.0 . .
C41C C42C C43C C44C 0.0 . .
C42C C43C C44C C45C 0.0 . .
C43C C44C C45C C46C 0.0 . .
C44C C45C C46C C41C 0.0 . .
C42C C41C C46C C45C 0.0 . .
